data_2209002
loop_
_publ_author_name
'Bream, Richard'
'Watkin, David'
'Soengas, Raquel'
'Fleet, George W.J.'
'Edwards, Alison A.'
'Hunter, Stuart J. '
'George E. Tranter'

_publ_section_title
;<i>cyclo</i>{[(6-Amino-6-deoxy-2,3:4,5-di-<i>O</i>-isopropylidene-<small>D</small>-galactonic
 acid)-(<small>D</small>-Phe)]~2~}
;
_journal_coeditor_code SJ2038
_journal_issue 5
_journal_name_full 'Acta Crystallographica Section E'
_journal_page_first o1851
_journal_page_last o1853
_journal_paper_doi 10.1107/S1600536806012487
_journal_volume 62
_journal_year 2006
_chemical_formula_iupac 'C42 H56 N4 O12'
_chemical_formula_moiety 'C42 H56 N4 O12'
_chemical_formula_sum 'C42 H56 N4 O12'
_chemical_formula_weight 808.93
_chemical_name_common
;
cyclo{[(6-amino-6-deoxy-2,3:4,5-di-O-isopropylidene-D-galactonic
acid)-(D-Phe)]~2~-}
;
_chemical_name_systematic
;
9,25-Dibenzyl-4,4,15,15,20,20,31,31-octamethyl-3,5,14,16,19,21,30,32-
octaoxa-8,11,24,27-
tetraazapentacyclo[27.3.0.0^2,6^.0^13,17^.0^18,22^]dotriacontane-
7,10,23,26-tetrone
;
_space_group_IT_number 1
_symmetry_cell_setting triclinic
_symmetry_space_group_name_Hall 'P 1'
_symmetry_space_group_name_H-M 'P 1'
_atom_sites_solution_hydrogens geom
_atom_sites_solution_primary direct
_cell_angle_alpha 77.2624(5)
_cell_angle_beta 82.0270(5)
_cell_angle_gamma 78.2560(7)
_cell_formula_units_Z 2
_cell_length_a 9.17550(10)
_cell_length_b 15.4193(2)
_cell_length_c 15.5475(2)
_cell_measurement_reflns_used 8903
_cell_measurement_temperature 150
_cell_measurement_theta_max 27
_cell_measurement_theta_min 5
_cell_volume 2090.45(4)
_computing_cell_refinement 'DENZO/SCALEPACK (Otwinowski & Minor, 1997)'
_computing_data_collection 'COLLECT (Nonius, 2001)'
_computing_data_reduction 'DENZO/SCALEPACK '
_computing_molecular_graphics 'CAMERON (Watkin et al., 1996)'
_computing_publication_material CRYSTALS
_computing_structure_refinement 'CRYSTALS (Betteridge et al., 2003)'
_computing_structure_solution 'SIR97 (Altomare et al., 1999)'
_diffrn_ambient_temperature 150
_diffrn_measured_fraction_theta_full 0.990
_diffrn_measured_fraction_theta_max 0.987
_diffrn_measurement_device_type 'Nonius KappaCCD'
_diffrn_measurement_method \w
_diffrn_radiation_monochromator graphite
_diffrn_radiation_type 'Mo K\a'
_diffrn_radiation_wavelength 0.71073
_diffrn_reflns_av_R_equivalents 0.017
_diffrn_reflns_limit_h_max 11
_diffrn_reflns_limit_h_min -11
_diffrn_reflns_limit_k_max 19
_diffrn_reflns_limit_k_min -19
_diffrn_reflns_limit_l_max 20
_diffrn_reflns_limit_l_min -20
_diffrn_reflns_number 17594
_diffrn_reflns_theta_full 26.092
_diffrn_reflns_theta_max 27.466
_diffrn_reflns_theta_min 5.141
_diffrn_standards_number 0
_exptl_absorpt_coefficient_mu 0.094
_exptl_absorpt_correction_T_max 0.981
_exptl_absorpt_correction_T_min 0.621
_exptl_absorpt_correction_type multi-scan
_exptl_absorpt_process_details '(DENZO/SCALEPACK; Otwinowski & Minor, 1997)'
_exptl_crystal_colour colourless
_exptl_crystal_density_diffrn 1.285
_exptl_crystal_density_method 'not measured'
_exptl_crystal_description plate
_exptl_crystal_F_000 864
_exptl_crystal_size_max 0.60
_exptl_crystal_size_mid 0.20
_exptl_crystal_size_min 0.20
_refine_diff_density_max 0.47
_refine_diff_density_min -0.26
_refine_ls_extinction_method None
_refine_ls_goodness_of_fit_ref 0.9968
_refine_ls_hydrogen_treatment constr
_refine_ls_matrix_type full
_refine_ls_number_parameters 1090
_refine_ls_number_reflns 9411
_refine_ls_number_restraints 3
_refine_ls_R_factor_all 0.0479
_refine_ls_R_factor_gt 0.0479
_refine_ls_shift/su_max 0.0008
_refine_ls_structure_factor_coef Fsqd
_refine_ls_weighting_details 'w = 1/[\s^2^(F^2^) + (0.04P)^2^ + 0.37P], where P = [max(Fo^2^,0) + 2Fc^2^]/3'
_refine_ls_weighting_scheme calc
_refine_ls_wR_factor_all 0.0892
_refine_ls_wR_factor_gt 0.0892
_refine_ls_wR_factor_ref 0.0892
_reflns_number_gt 9411
_reflns_number_total 9415
_reflns_threshold_expression I>-3\s(I)
_cod_data_source_file sj2038.cif
_cod_data_source_block 3
_cod_database_code 2209002
_cod_database_fobs_code 2209002

loop_
_symmetry_equiv_pos_as_xyz
x,y,z

loop_
_atom_site_type_symbol
_atom_site_label
_atom_site_fract_x
_atom_site_fract_y
_atom_site_fract_z
_atom_site_U_iso_or_equiv
_atom_site_adp_type
_atom_site_occupancy
_atom_site_disorder_assembly
_atom_site_disorder_group
C C1 0.1602(2) 0.71407(18) 0.51070(16) 0.0262 Uani 1.0000 . .
C C2 0.2449(2) 0.62211(18) 0.55200(16) 0.0258 Uani 1.0000 . .
N N3 0.1838(2) 0.54939(15) 0.55504(14) 0.0288 Uani 1.0000 . .
C C4 0.2577(3) 0.45965(18) 0.59511(17) 0.0307 Uani 1.0000 . .
C C5 0.3559(3) 0.40664(18) 0.53017(17) 0.0287 Uani 1.0000 . .
O O6 0.2602(2) 0.38501(17) 0.47648(14) 0.0466 Uani 1.0000 . .
C C7 0.3260(3) 0.39140(19) 0.38814(18) 0.0335 Uani 1.0000 . .
O O8 0.4540(2) 0.43120(18) 0.38066(13) 0.0509 Uani 1.0000 . .
C C9 0.4679(3) 0.45482(19) 0.46271(16) 0.0281 Uani 1.0000 . .
C C10 0.6315(3) 0.42641(17) 0.48008(17) 0.0273 Uani 1.0000 . .
O O11 0.67032(18) 0.33075(12) 0.50355(12) 0.0303 Uani 1.0000 . .
C C12 0.7937(3) 0.31125(19) 0.55580(18) 0.0309 Uani 1.0000 . .
O O13 0.7620(2) 0.38134(12) 0.60731(12) 0.0337 Uani 1.0000 . .
C C14 0.6749(3) 0.45836(17) 0.56006(16) 0.0256 Uani 1.0000 . .
C C15 0.7611(3) 0.53791(17) 0.52759(16) 0.0257 Uani 1.0000 . .
N N16 0.6693(2) 0.61835(14) 0.51277(15) 0.0287 Uani 1.0000 . .
C C17 0.7232(3) 0.70397(17) 0.47718(17) 0.0257 Uani 1.0000 . .
C C18 0.6423(3) 0.74983(17) 0.39455(17) 0.0266 Uani 1.0000 . .
N N19 0.7226(2) 0.75454(15) 0.31638(14) 0.0280 Uani 1.0000 . .
C C20 0.6547(3) 0.80035(18) 0.23479(17) 0.0299 Uani 1.0000 . .
C C21 0.6079(3) 0.73727(18) 0.18491(17) 0.0278 Uani 1.0000 . .
O O22 0.73851(19) 0.68299(13) 0.15021(13) 0.0361 Uani 1.0000 . .
C C23 0.7245(3) 0.5896(2) 0.17420(19) 0.0359 Uani 1.0000 . .
O O24 0.5734(2) 0.58864(13) 0.20294(15) 0.0427 Uani 1.0000 . .
C C25 0.5102(3) 0.66950(17) 0.23612(17) 0.0278 Uani 1.0000 . .
C C26 0.3464(3) 0.68978(18) 0.21992(17) 0.0277 Uani 1.0000 . .
O O27 0.33149(19) 0.71847(13) 0.12721(12) 0.0329 Uani 1.0000 . .
C C28 0.1969(3) 0.7806(2) 0.11569(18) 0.0398 Uani 1.0000 . .
O O29 0.1471(2) 0.81080(15) 0.19512(13) 0.0474 Uani 1.0000 . .
C C30 0.2486(3) 0.76843(18) 0.25930(16) 0.0282 Uani 1.0000 . .
C C31 0.1598(2) 0.73525(18) 0.34743(17) 0.0276 Uani 1.0000 . .
N N32 0.2239(2) 0.73839(15) 0.41860(13) 0.0281 Uani 1.0000 . .
C C33 0.1771(3) 0.78708(19) 0.55960(17) 0.0304 Uani 1.0000 . .
C C34 0.1098(3) 0.77502(19) 0.65504(17) 0.0310 Uani 1.0000 . .
C C35 -0.0334(3) 0.82065(19) 0.67619(19) 0.0343 Uani 1.0000 . .
C C36 -0.0963(3) 0.8128(2) 0.76376(19) 0.0415 Uani 1.0000 . .
C C37 -0.0152(3) 0.7599(2) 0.8311(2) 0.0457 Uani 1.0000 . .
C C38 0.1263(3) 0.7138(2) 0.8109(2) 0.0482 Uani 1.0000 . .
C C39 0.1893(3) 0.7211(2) 0.72352(18) 0.0391 Uani 1.0000 . .
O O40 0.36836(18) 0.61550(13) 0.57846(12) 0.0314 Uani 1.0000 . .
C C41 0.2153(4) 0.4520(4) 0.3287(3) 0.0858 Uani 1.0000 . .
C C42 0.3741(6) 0.2998(3) 0.3679(4) 0.0916 Uani 1.0000 . .
C C43 0.7901(3) 0.2217(2) 0.6183(2) 0.0415 Uani 1.0000 . .
C C44 0.9399(3) 0.3142(2) 0.4985(2) 0.0428 Uani 1.0000 . .
O O45 0.89684(19) 0.52718(13) 0.51393(15) 0.0386 Uani 1.0000 . .
C C46 0.6856(3) 0.76367(18) 0.54684(17) 0.0306 Uani 1.0000 . .
C C47 0.7132(3) 0.85939(18) 0.51639(17) 0.0300 Uani 1.0000 . .
C C48 0.8247(3) 0.88328(19) 0.45017(17) 0.0315 Uani 1.0000 . .
C C49 0.8535(4) 0.9711(2) 0.4280(2) 0.0412 Uani 1.0000 . .
C C50 0.7693(4) 1.0361(2) 0.4722(2) 0.0549 Uani 1.0000 . .
C C51 0.6581(4) 1.0144(2) 0.5367(2) 0.0555 Uani 1.0000 . .
C C52 0.6289(3) 0.9268(2) 0.5588(2) 0.0413 Uani 1.0000 . .
O O53 0.50621(18) 0.77882(12) 0.40329(12) 0.0310 Uani 1.0000 . .
C C54 0.8256(4) 0.5421(2) 0.2462(2) 0.0551 Uani 1.0000 . .
C C55 0.7630(5) 0.5481(3) 0.0924(2) 0.0613 Uani 1.0000 . .
C C56 0.2695(8) 0.8740(5) 0.0700(5) 0.0473 Uani 0.4187 1 1
C C57 0.1954(6) 0.8451(4) 0.0331(3) 0.0494 Uani 0.5813 1 2
C C58 0.0911(8) 0.7720(8) 0.0633(6) 0.0547 Uani 0.4187 1 1
C C59 0.0779(6) 0.7142(5) 0.1204(5) 0.0536 Uani 0.5813 1 2
O O60 0.04183(19) 0.70884(16) 0.35092(13) 0.0420 Uani 1.0000 . .
C C101 1.0124(2) 0.10326(17) 0.91125(17) 0.0265 Uani 1.0000 . .
N N102 0.9168(2) 0.18806(14) 0.87479(14) 0.0268 Uani 1.0000 . .
C C103 0.9547(3) 0.26958(18) 0.86707(17) 0.0281 Uani 1.0000 . .
C C104 0.8363(3) 0.35031(18) 0.83034(17) 0.0288 Uani 1.0000 . .
O O105 0.9059(2) 0.42168(13) 0.77952(13) 0.0353 Uani 1.0000 . .
C C106 0.8625(3) 0.49951(19) 0.81951(19) 0.0341 Uani 1.0000 . .
O O107 0.7271(2) 0.48608(13) 0.87359(13) 0.0358 Uani 1.0000 . .
C C108 0.7391(3) 0.39131(17) 0.90704(17) 0.0287 Uani 1.0000 . .
C C109 0.5858(3) 0.3661(2) 0.93319(17) 0.0335 Uani 1.0000 . .
O O110 0.5329(13) 0.4113(5) 1.0096(7) 0.0352 Uani 0.4999 2 1
O O111 0.5254(12) 0.3760(5) 1.0195(8) 0.0405 Uani 0.5001 2 2
C C112 0.3777(3) 0.4341(2) 1.01408(18) 0.0349 Uani 1.0000 . .
O O113 0.3364(2) 0.4376(2) 0.92944(16) 0.0646 Uani 1.0000 . .
C C114 0.4632(3) 0.4128(2) 0.87110(19) 0.0346 Uani 1.0000 . .
C C115 0.4192(3) 0.35751(19) 0.81228(18) 0.0340 Uani 1.0000 . .
N N116 0.3927(2) 0.26731(16) 0.85571(15) 0.0326 Uani 1.0000 . .
C C117 0.5019(3) 0.19650(19) 0.85376(16) 0.0289 Uani 1.0000 . .
C C118 0.4674(3) 0.10127(19) 0.89230(16) 0.0278 Uani 1.0000 . .
N N119 0.5115(2) 0.07369(15) 0.98252(13) 0.0271 Uani 1.0000 . .
C C120 0.4147(2) 0.07579(16) 1.05509(16) 0.0228 Uani 1.0000 . .
C C121 0.4919(2) 0.04838(17) 1.14107(15) 0.0242 Uani 1.0000 . .
O O122 0.4019(2) 0.00516(13) 1.21258(11) 0.0317 Uani 1.0000 . .
C C123 0.3687(3) 0.05793(19) 1.28157(17) 0.0301 Uani 1.0000 . .
O O124 0.48327(17) 0.11051(13) 1.26527(11) 0.0296 Uani 1.0000 . .
C C125 0.5194(3) 0.13188(17) 1.17195(16) 0.0262 Uani 1.0000 . .
C C126 0.6781(3) 0.15074(17) 1.15177(17) 0.0264 Uani 1.0000 . .
O O127 0.6740(2) 0.23383(13) 1.17970(15) 0.0417 Uani 1.0000 . .
C C128 0.8143(3) 0.23237(18) 1.20760(18) 0.0314 Uani 1.0000 . .
O O129 0.87966(19) 0.13960(13) 1.23320(13) 0.0340 Uani 1.0000 . .
C C130 0.7977(2) 0.08318(17) 1.20512(16) 0.0249 Uani 1.0000 . .
C C131 0.9065(3) 0.01718(18) 1.15686(17) 0.0293 Uani 1.0000 . .
N N132 0.9784(2) 0.05931(15) 1.07287(14) 0.0289 Uani 1.0000 . .
C C133 0.9294(2) 0.05959(17) 0.99621(17) 0.0268 Uani 1.0000 . .
C C134 1.0479(3) 0.03790(19) 0.84773(18) 0.0323 Uani 1.0000 . .
C C135 1.1189(3) 0.06999(18) 0.75547(17) 0.0286 Uani 1.0000 . .
C C136 1.1159(4) 0.0210(2) 0.6911(2) 0.0447 Uani 1.0000 . .
C C137 1.1836(5) 0.0436(3) 0.6064(2) 0.0593 Uani 1.0000 . .
C C138 1.2539(4) 0.1180(2) 0.5838(2) 0.0527 Uani 1.0000 . .
C C139 1.2575(3) 0.1679(2) 0.6461(2) 0.0405 Uani 1.0000 . .
C C140 1.1907(3) 0.14407(18) 0.73208(18) 0.0299 Uani 1.0000 . .
O O141 1.07266(19) 0.28003(13) 0.88842(14) 0.0385 Uani 1.0000 . .
C C142 0.9834(3) 0.5056(2) 0.8739(2) 0.0424 Uani 1.0000 . .
C C143 0.8277(4) 0.5815(2) 0.7472(2) 0.0498 Uani 1.0000 . .
C C144 0.3882(12) 0.5275(7) 1.0146(7) 0.0604 Uani 0.5001 2 2
C C145 0.3314(10) 0.5252(7) 1.0470(6) 0.0487 Uani 0.4999 2 1
C C146 0.2763(15) 0.3907(10) 1.0917(9) 0.0639 Uani 0.5001 2 2
C C147 0.2963(15) 0.3632(8) 1.0670(9) 0.0582 Uani 0.4999 2 1
O O148 0.63080(18) 0.20509(13) 0.82270(13) 0.0350 Uani 1.0000 . .
C C149 0.5583(3) 0.0377(2) 0.83273(17) 0.0325 Uani 1.0000 . .
C C150 0.5412(3) -0.0596(2) 0.85827(17) 0.0329 Uani 1.0000 . .
C C151 0.4569(3) -0.0944(3) 0.8107(2) 0.0493 Uani 1.0000 . .
C C152 0.4525(4) -0.1863(3) 0.8291(3) 0.0708 Uani 1.0000 . .
C C153 0.5298(5) -0.2437(3) 0.8948(3) 0.0701 Uani 1.0000 . .
C C154 0.6130(4) -0.2102(2) 0.9435(2) 0.0559 Uani 1.0000 . .
C C155 0.6186(3) -0.1195(2) 0.92491(18) 0.0407 Uani 1.0000 . .
O O156 0.27963(18) 0.09948(14) 1.05416(12) 0.0348 Uani 1.0000 . .
C C157 0.2166(3) 0.1165(2) 1.2744(2) 0.0451 Uani 1.0000 . .
C C158 0.3852(4) -0.0053(2) 1.36983(18) 0.0454 Uani 1.0000 . .
C C159 0.7884(5) 0.2776(3) 1.2867(3) 0.0631 Uani 1.0000 . .
C C160 0.9138(4) 0.2775(2) 1.1327(3) 0.0599 Uani 1.0000 . .
O O161 0.81821(18) 0.02636(13) 0.99201(12) 0.0333 Uani 1.0000 . .
H H11 0.0546 0.7106 0.5126 0.0304 Uiso 1.0000 . .
H H41 0.3240 0.4653 0.6370 0.0364 Uiso 1.0000 . .
H H42 0.1831 0.4241 0.6254 0.0359 Uiso 1.0000 . .
H H51 0.4078 0.3499 0.5622 0.0351 Uiso 1.0000 . .
H H91 0.4388 0.5209 0.4561 0.0347 Uiso 1.0000 . .
H H101 0.6943 0.4487 0.4266 0.0334 Uiso 1.0000 . .
H H141 0.5838 0.4770 0.5980 0.0317 Uiso 1.0000 . .
H H171 0.8306 0.6914 0.4612 0.0295 Uiso 1.0000 . .
H H201 0.7282 0.8320 0.1954 0.0357 Uiso 1.0000 . .
H H202 0.5662 0.8445 0.2490 0.0359 Uiso 1.0000 . .
H H211 0.5571 0.7728 0.1325 0.0313 Uiso 1.0000 . .
H H251 0.5165 0.6597 0.2999 0.0311 Uiso 1.0000 . .
H H261 0.3045 0.6343 0.2429 0.0327 Uiso 1.0000 . .
H H301 0.3100 0.8100 0.2697 0.0323 Uiso 1.0000 . .
H H331 0.2852 0.7868 0.5578 0.0360 Uiso 1.0000 . .
H H332 0.1258 0.8455 0.5270 0.0364 Uiso 1.0000 . .
H H351 -0.0854 0.8581 0.6298 0.0442 Uiso 1.0000 . .
H H361 -0.1956 0.8438 0.7772 0.0515 Uiso 1.0000 . .
H H371 -0.0544 0.7544 0.8898 0.0574 Uiso 1.0000 . .
H H381 0.1811 0.6784 0.8577 0.0598 Uiso 1.0000 . .
H H391 0.2867 0.6901 0.7100 0.0478 Uiso 1.0000 . .
H H411 0.2644 0.4696 0.2695 0.1193 Uiso 1.0000 . .
H H412 0.1759 0.5043 0.3534 0.1202 Uiso 1.0000 . .
H H413 0.1357 0.4204 0.3271 0.1201 Uiso 1.0000 . .
H H421 0.4165 0.3057 0.3065 0.1395 Uiso 1.0000 . .
H H422 0.4485 0.2689 0.4067 0.1402 Uiso 1.0000 . .
H H423 0.2882 0.2689 0.3800 0.1398 Uiso 1.0000 . .
H H431 0.8665 0.2101 0.6585 0.0619 Uiso 1.0000 . .
H H432 0.6933 0.2242 0.6518 0.0616 Uiso 1.0000 . .
H H433 0.8096 0.1742 0.5838 0.0616 Uiso 1.0000 . .
H H441 1.0218 0.3024 0.5329 0.0634 Uiso 1.0000 . .
H H442 0.9351 0.3715 0.4596 0.0640 Uiso 1.0000 . .
H H443 0.9560 0.2670 0.4643 0.0632 Uiso 1.0000 . .
H H461 0.7418 0.7341 0.5971 0.0373 Uiso 1.0000 . .
H H462 0.5793 0.7664 0.5675 0.0360 Uiso 1.0000 . .
H H481 0.8809 0.8403 0.4189 0.0395 Uiso 1.0000 . .
H H491 0.9293 0.9853 0.3836 0.0511 Uiso 1.0000 . .
H H501 0.7869 1.0959 0.4583 0.0694 Uiso 1.0000 . .
H H511 0.6011 1.0586 0.5665 0.0671 Uiso 1.0000 . .
H H521 0.5512 0.9120 0.6030 0.0501 Uiso 1.0000 . .
H H541 0.8136 0.4794 0.2641 0.0766 Uiso 1.0000 . .
H H542 0.9296 0.5434 0.2241 0.0770 Uiso 1.0000 . .
H H543 0.7966 0.5727 0.2961 0.0771 Uiso 1.0000 . .
H H551 0.7413 0.4869 0.1047 0.0887 Uiso 1.0000 . .
H H552 0.8701 0.5474 0.0722 0.0892 Uiso 1.0000 . .
H H553 0.7018 0.5843 0.0457 0.0883 Uiso 1.0000 . .
H H1011 1.1034 0.1179 0.9241 0.0308 Uiso 1.0000 . .
H H1041 0.7723 0.3329 0.7929 0.0345 Uiso 1.0000 . .
H H1081 0.7956 0.3750 0.9578 0.0339 Uiso 1.0000 . .
H H1141 0.4930 0.4672 0.8317 0.0406 Uiso 1.0000 . .
H H1151 0.3261 0.3909 0.7904 0.0408 Uiso 1.0000 . .
H H1152 0.4971 0.3531 0.7634 0.0398 Uiso 1.0000 . .
H H1181 0.3586 0.1030 0.8956 0.0313 Uiso 1.0000 . .
H H1211 0.5878 0.0069 1.1323 0.0275 Uiso 1.0000 . .
H H1251 0.4493 0.1845 1.1463 0.0311 Uiso 1.0000 . .
H H1261 0.7061 0.1558 1.0879 0.0306 Uiso 1.0000 . .
H H1301 0.7446 0.0482 1.2580 0.0295 Uiso 1.0000 . .
H H1311 0.9859 -0.0123 1.1951 0.0332 Uiso 1.0000 . .
H H1312 0.8542 -0.0263 1.1454 0.0338 Uiso 1.0000 . .
H H1341 1.1150 -0.0129 0.8738 0.0391 Uiso 1.0000 . .
H H1342 0.9531 0.0222 0.8416 0.0384 Uiso 1.0000 . .
H H1361 1.0663 -0.0289 0.7041 0.0559 Uiso 1.0000 . .
H H1371 1.1815 0.0084 0.5646 0.0740 Uiso 1.0000 . .
H H1381 1.2989 0.1343 0.5259 0.0613 Uiso 1.0000 . .
H H1391 1.3059 0.2198 0.6298 0.0475 Uiso 1.0000 . .
H H1401 1.1940 0.1802 0.7742 0.0359 Uiso 1.0000 . .
H H1421 0.9494 0.5580 0.9020 0.0659 Uiso 1.0000 . .
H H1422 1.0006 0.4504 0.9183 0.0649 Uiso 1.0000 . .
H H1423 1.0763 0.5141 0.8376 0.0658 Uiso 1.0000 . .
H H1431 0.7968 0.6346 0.7734 0.0749 Uiso 1.0000 . .
H H1432 0.9132 0.5876 0.7068 0.0748 Uiso 1.0000 . .
H H1433 0.7493 0.5749 0.7170 0.0746 Uiso 1.0000 . .
H H1491 0.6633 0.0418 0.8325 0.0385 Uiso 1.0000 . .
H H1492 0.5289 0.0625 0.7719 0.0383 Uiso 1.0000 . .
H H1511 0.4021 -0.0557 0.7661 0.0629 Uiso 1.0000 . .
H H1521 0.3962 -0.2077 0.7963 0.0941 Uiso 1.0000 . .
H H1531 0.5253 -0.3048 0.9060 0.0843 Uiso 1.0000 . .
H H1541 0.6674 -0.2506 0.9904 0.0639 Uiso 1.0000 . .
H H1551 0.6782 -0.0979 0.9579 0.0481 Uiso 1.0000 . .
H H1571 0.1966 0.1517 1.3202 0.0675 Uiso 1.0000 . .
H H1572 0.1436 0.0780 1.2824 0.0682 Uiso 1.0000 . .
H H1573 0.2154 0.1546 1.2164 0.0678 Uiso 1.0000 . .
H H1581 0.3663 0.0274 1.4170 0.0669 Uiso 1.0000 . .
H H1582 0.4851 -0.0402 1.3725 0.0666 Uiso 1.0000 . .
H H1583 0.3136 -0.0468 1.3817 0.0666 Uiso 1.0000 . .
H H1591 0.8886 0.2752 1.3046 0.0978 Uiso 1.0000 . .
H H1592 0.7285 0.2443 1.3326 0.0975 Uiso 1.0000 . .
H H1593 0.7364 0.3398 1.2702 0.0976 Uiso 1.0000 . .
H H1601 1.0081 0.2761 1.1526 0.0838 Uiso 1.0000 . .
H H1602 0.8707 0.3400 1.1129 0.0838 Uiso 1.0000 . .
H H1603 0.9311 0.2476 1.0811 0.0844 Uiso 1.0000 . .
H H1 0.6084 0.0563 0.9894 0.0312 Uiso 1.0000 . .
H H2 0.5729 0.6205 0.5264 0.0345 Uiso 1.0000 . .
H H3 0.3051 0.2604 0.8804 0.0388 Uiso 1.0000 . .
H H4 1.0576 0.0793 1.0738 0.0335 Uiso 1.0000 . .
H H5 0.8167 0.7367 0.3141 0.0322 Uiso 1.0000 . .
H H7 0.1004 0.5558 0.5338 0.0356 Uiso 1.0000 . .
H H8 0.3057 0.7582 0.4083 0.0344 Uiso 1.0000 . .
H H9 0.8344 0.1853 0.8571 0.0319 Uiso 1.0000 . .
H H561 0.3453 0.8803 0.1076 0.0554 Uiso 0.4187 1 1
H H562 0.1878 0.9283 0.0660 0.0554 Uiso 0.4187 1 1
H H563 0.3185 0.8690 0.0092 0.0554 Uiso 0.4187 1 1
H H571 0.2689 0.8855 0.0310 0.0548 Uiso 0.5813 1 2
H H572 0.0929 0.8822 0.0280 0.0548 Uiso 0.5813 1 2
H H573 0.2232 0.8122 -0.0172 0.0548 Uiso 0.5813 1 2
H H581 0.0481 0.7165 0.0906 0.0703 Uiso 0.4187 1 1
H H582 0.0093 0.8262 0.0594 0.0703 Uiso 0.4187 1 1
H H583 0.1400 0.7670 0.0026 0.0703 Uiso 0.4187 1 1
H H591 0.0800 0.6699 0.1780 0.0665 Uiso 0.5813 1 2
H H592 -0.0249 0.7510 0.1156 0.0665 Uiso 0.5813 1 2
H H593 0.1054 0.6809 0.0704 0.0665 Uiso 0.5813 1 2
H H1471 0.3300 0.3065 1.0430 0.0676 Uiso 0.4999 2 1
H H1472 0.3178 0.3513 1.1302 0.0676 Uiso 0.4999 2 1
H H1473 0.1863 0.3838 1.0632 0.0676 Uiso 0.4999 2 1
H H1461 0.2755 0.3274 1.0862 0.0720 Uiso 0.5001 2 2
H H1462 0.3151 0.3899 1.1489 0.0720 Uiso 0.5001 2 2
H H1463 0.1722 0.4263 1.0904 0.0720 Uiso 0.5001 2 2
H H1451 0.3891 0.5707 1.0093 0.0591 Uiso 0.4999 2 1
H H1452 0.3534 0.5154 1.1100 0.0591 Uiso 0.4999 2 1
H H1453 0.2219 0.5479 1.0429 0.0591 Uiso 0.4999 2 1
H H1441 0.4560 0.5508 0.9622 0.0751 Uiso 0.5001 2 2
H H1442 0.4294 0.5295 1.0703 0.0751 Uiso 0.5001 2 2
H H1443 0.2865 0.5660 1.0118 0.0751 Uiso 0.5001 2 2
H H1091 0.5905 0.2992 0.9500 0.0410 Uiso 1.0000 . .

loop_
_atom_site_aniso_label
_atom_site_aniso_U_11
_atom_site_aniso_U_22
_atom_site_aniso_U_33
_atom_site_aniso_U_12
_atom_site_aniso_U_13
_atom_site_aniso_U_23
C1 0.0169(10) 0.0375(14) 0.0243(12) -0.0067(9) 0.0009(9) -0.0064(11)
C2 0.0187(10) 0.0362(15) 0.0234(12) -0.0074(9) 0.0008(9) -0.0076(11)
N3 0.0209(9) 0.0360(13) 0.0313(11) -0.0082(9) -0.0035(8) -0.0071(10)
C4 0.0271(12) 0.0357(15) 0.0284(13) -0.0125(10) -0.0002(10) 0.0004(11)
C5 0.0249(11) 0.0342(15) 0.0296(13) -0.0129(10) -0.0022(10) -0.0048(11)
O6 0.0349(10) 0.0762(16) 0.0428(12) -0.0335(10) 0.0054(9) -0.0254(11)
C7 0.0301(13) 0.0373(16) 0.0375(15) -0.0132(11) -0.0072(11) -0.0077(12)
O8 0.0426(11) 0.0959(18) 0.0295(10) -0.0405(11) 0.0025(8) -0.0229(11)
C9 0.0264(12) 0.0376(15) 0.0241(12) -0.0149(10) -0.0010(9) -0.0063(11)
C10 0.0248(11) 0.0306(15) 0.0291(13) -0.0109(10) -0.0011(9) -0.0068(11)
O11 0.0279(9) 0.0305(10) 0.0367(10) -0.0081(7) -0.0034(7) -0.0125(8)
C12 0.0297(12) 0.0315(15) 0.0345(14) -0.0062(10) -0.0053(10) -0.0110(12)
O13 0.0426(10) 0.0266(10) 0.0348(10) -0.0043(8) -0.0128(8) -0.0083(8)
C14 0.0260(11) 0.0274(14) 0.0256(12) -0.0092(10) -0.0028(9) -0.0056(10)
C15 0.0239(11) 0.0285(14) 0.0282(13) -0.0079(10) -0.0056(9) -0.0083(10)
N16 0.0184(9) 0.0289(12) 0.0390(13) -0.0083(8) -0.0019(8) -0.0044(10)
C17 0.0193(10) 0.0275(13) 0.0318(13) -0.0085(9) -0.0012(9) -0.0057(11)
C18 0.0242(11) 0.0246(13) 0.0346(14) -0.0106(10) -0.0014(10) -0.0084(11)
N19 0.0220(9) 0.0310(12) 0.0306(11) -0.0044(8) -0.0011(8) -0.0065(9)
C20 0.0319(13) 0.0268(14) 0.0299(14) -0.0068(10) -0.0008(10) -0.0031(11)
C21 0.0242(11) 0.0297(14) 0.0259(13) 0.0002(10) -0.0004(9) -0.0039(11)
O22 0.0251(8) 0.0380(12) 0.0431(11) 0.0007(7) 0.0037(8) -0.0134(9)
C23 0.0346(13) 0.0321(15) 0.0371(15) 0.0056(11) -0.0010(11) -0.0108(12)
O24 0.0371(10) 0.0301(11) 0.0606(14) 0.0013(8) 0.0043(9) -0.0203(10)
C25 0.0272(12) 0.0230(13) 0.0310(13) -0.0008(10) -0.0014(10) -0.0051(11)
C26 0.0286(12) 0.0282(14) 0.0278(13) -0.0048(10) -0.0007(10) -0.0100(11)
O27 0.0297(9) 0.0439(11) 0.0260(9) 0.0013(8) -0.0019(7) -0.0166(8)
C28 0.0280(13) 0.061(2) 0.0259(14) 0.0056(12) 0.0001(10) -0.0142(13)
O29 0.0451(11) 0.0609(14) 0.0309(10) 0.0221(10) -0.0126(8) -0.0215(10)
C30 0.0245(11) 0.0363(15) 0.0230(12) -0.0002(10) -0.0033(9) -0.0088(11)
C31 0.0184(11) 0.0345(15) 0.0315(14) -0.0015(9) -0.0017(9) -0.0131(11)
N32 0.0209(9) 0.0398(13) 0.0252(11) -0.0100(8) -0.0002(8) -0.0069(10)
C33 0.0262(12) 0.0366(15) 0.0304(13) -0.0092(10) -0.0005(10) -0.0090(12)
C34 0.0290(12) 0.0392(15) 0.0302(13) -0.0140(11) -0.0001(10) -0.0128(12)
C35 0.0309(13) 0.0384(16) 0.0377(15) -0.0116(11) 0.0001(11) -0.0136(13)
C36 0.0351(14) 0.0544(19) 0.0403(16) -0.0167(13) 0.0065(12) -0.0189(15)
C37 0.0490(17) 0.067(2) 0.0306(15) -0.0268(16) 0.0043(13) -0.0190(15)
C38 0.0458(17) 0.068(2) 0.0350(16) -0.0184(15) -0.0111(13) -0.0082(15)
C39 0.0336(14) 0.0558(19) 0.0320(14) -0.0123(13) -0.0061(11) -0.0111(13)
O40 0.0207(8) 0.0376(11) 0.0377(10) -0.0074(7) -0.0054(7) -0.0080(8)
C41 0.0428(19) 0.116(4) 0.081(3) -0.024(2) -0.0212(19) 0.037(3)
C42 0.119(4) 0.061(3) 0.098(3) -0.038(3) 0.053(3) -0.043(3)
C43 0.0515(17) 0.0300(16) 0.0426(17) -0.0067(12) -0.0001(13) -0.0100(13)
C44 0.0240(12) 0.0462(19) 0.0583(19) -0.0052(12) -0.0009(12) -0.0137(15)
O45 0.0201(8) 0.0353(11) 0.0639(13) -0.0084(7) -0.0060(8) -0.0130(10)
C46 0.0298(12) 0.0343(15) 0.0277(13) -0.0108(11) -0.0012(10) -0.0025(11)
C47 0.0290(12) 0.0338(15) 0.0298(13) -0.0072(10) -0.0072(10) -0.0078(11)
C48 0.0344(13) 0.0330(15) 0.0309(14) -0.0103(11) -0.0062(11) -0.0088(11)
C49 0.0573(18) 0.0366(17) 0.0340(15) -0.0210(14) -0.0134(13) 0.0013(13)
C50 0.085(2) 0.0296(17) 0.057(2) -0.0166(16) -0.0249(19) -0.0065(15)
C51 0.071(2) 0.0372(19) 0.061(2) 0.0014(16) -0.0120(18) -0.0206(16)
C52 0.0416(15) 0.0414(18) 0.0415(17) -0.0014(13) -0.0046(12) -0.0148(14)
O53 0.0208(8) 0.0361(10) 0.0374(10) -0.0066(7) -0.0030(7) -0.0087(8)
C54 0.0492(18) 0.052(2) 0.054(2) 0.0068(15) -0.0125(15) 0.0011(16)
C55 0.078(2) 0.048(2) 0.053(2) 0.0056(18) 0.0029(18) -0.0214(17)
C56 0.043(4) 0.042(4) 0.049(4) -0.002(3) 0.006(3) -0.005(4)
C57 0.043(3) 0.068(4) 0.028(3) 0.002(3) -0.002(2) -0.001(3)
C58 0.036(4) 0.098(7) 0.037(4) -0.017(4) -0.006(3) -0.022(5)
C59 0.028(3) 0.077(5) 0.064(4) -0.012(3) 0.000(3) -0.032(4)
O60 0.0217(9) 0.0726(15) 0.0403(11) -0.0154(9) 0.0027(8) -0.0265(11)
C101 0.0176(10) 0.0281(14) 0.0329(14) -0.0047(9) -0.0024(9) -0.0038(11)
N102 0.0176(9) 0.0294(12) 0.0340(11) -0.0028(8) -0.0042(8) -0.0077(9)
C103 0.0205(11) 0.0315(15) 0.0336(14) -0.0050(10) 0.0023(10) -0.0122(11)
C104 0.0232(11) 0.0297(14) 0.0339(14) -0.0046(10) -0.0010(10) -0.0082(11)
O105 0.0412(10) 0.0293(10) 0.0364(10) -0.0105(8) 0.0044(8) -0.0098(8)
C106 0.0359(14) 0.0284(15) 0.0407(15) -0.0052(11) -0.0035(11) -0.0133(12)
O107 0.0320(9) 0.0295(11) 0.0454(11) 0.0001(7) -0.0042(8) -0.0115(9)
C108 0.0251(12) 0.0289(14) 0.0324(13) 0.0017(10) -0.0067(10) -0.0103(11)
C109 0.0245(12) 0.0460(17) 0.0280(13) 0.0016(11) -0.0047(10) -0.0090(12)
O110 0.034(3) 0.044(5) 0.029(4) 0.000(4) 0.000(2) -0.017(4)
O111 0.026(2) 0.061(6) 0.024(3) 0.004(4) -0.0019(18) 0.002(4)
C112 0.0298(13) 0.0374(16) 0.0355(15) -0.0001(11) 0.0004(11) -0.0107(12)
O113 0.0260(10) 0.115(2) 0.0546(14) 0.0188(11) -0.0112(9) -0.0444(15)
C114 0.0226(12) 0.0417(16) 0.0379(15) 0.0020(11) -0.0079(10) -0.0082(12)
C115 0.0297(13) 0.0388(16) 0.0312(14) 0.0015(11) -0.0099(10) -0.0047(12)
N116 0.0197(9) 0.0454(14) 0.0320(12) -0.0060(9) -0.0039(8) -0.0053(10)
C117 0.0198(11) 0.0434(16) 0.0232(12) -0.0060(10) -0.0049(9) -0.0042(11)
C118 0.0197(10) 0.0434(16) 0.0205(12) -0.0068(10) -0.0042(9) -0.0044(11)
N119 0.0171(9) 0.0394(13) 0.0248(10) -0.0063(8) -0.0031(8) -0.0048(9)
C120 0.0205(11) 0.0254(13) 0.0246(12) -0.0078(9) -0.0008(9) -0.0070(10)
C121 0.0228(11) 0.0273(13) 0.0235(12) -0.0053(9) -0.0012(9) -0.0071(10)
O122 0.0411(10) 0.0330(10) 0.0240(9) -0.0153(8) 0.0027(7) -0.0079(8)
C123 0.0270(12) 0.0383(15) 0.0277(13) -0.0080(11) -0.0005(10) -0.0113(11)
O124 0.0221(8) 0.0426(11) 0.0288(9) -0.0061(7) -0.0009(7) -0.0177(8)
C125 0.0232(11) 0.0281(14) 0.0290(13) -0.0019(9) -0.0068(9) -0.0092(10)
C126 0.0243(11) 0.0253(13) 0.0311(13) -0.0052(9) -0.0081(10) -0.0048(10)
O127 0.0382(10) 0.0250(10) 0.0680(14) -0.0050(8) -0.0249(9) -0.0108(9)
C128 0.0269(12) 0.0328(15) 0.0375(14) -0.0087(10) -0.0089(10) -0.0067(12)
O129 0.0289(9) 0.0320(11) 0.0446(11) -0.0078(7) -0.0160(8) -0.0049(9)
C130 0.0207(10) 0.0270(13) 0.0273(12) -0.0058(9) -0.0034(9) -0.0038(10)
C131 0.0225(11) 0.0326(15) 0.0305(13) -0.0043(10) -0.0021(10) -0.0023(11)
N132 0.0177(9) 0.0392(13) 0.0296(11) -0.0076(8) -0.0011(8) -0.0051(10)
C133 0.0149(10) 0.0317(14) 0.0335(13) -0.0027(9) -0.0007(9) -0.0081(11)
C134 0.0294(12) 0.0308(15) 0.0342(14) -0.0045(10) 0.0028(10) -0.0054(11)
C135 0.0244(11) 0.0288(14) 0.0312(14) -0.0004(10) -0.0017(10) -0.0076(11)
C136 0.0563(18) 0.0398(17) 0.0431(17) -0.0185(14) 0.0031(14) -0.0147(14)
C137 0.088(3) 0.058(2) 0.0393(18) -0.0235(19) 0.0081(17) -0.0258(17)
C138 0.069(2) 0.049(2) 0.0354(17) -0.0126(16) 0.0139(15) -0.0080(15)
C139 0.0408(15) 0.0345(16) 0.0433(17) -0.0111(12) 0.0060(12) -0.0034(13)
C140 0.0251(11) 0.0299(14) 0.0351(14) -0.0045(10) -0.0027(10) -0.0080(11)
O141 0.0222(8) 0.0362(11) 0.0616(13) -0.0045(7) -0.0091(8) -0.0171(10)
C142 0.0375(15) 0.0427(18) 0.0525(18) -0.0111(12) -0.0077(13) -0.0155(14)
C143 0.0601(19) 0.0342(17) 0.055(2) -0.0091(14) -0.0131(15) -0.0037(15)
C144 0.066(7) 0.052(5) 0.071(7) -0.008(5) -0.001(5) -0.036(5)
C145 0.051(5) 0.040(4) 0.056(6) 0.001(4) 0.006(4) -0.026(4)
C146 0.046(5) 0.073(10) 0.065(7) -0.003(5) 0.007(4) -0.013(5)
C147 0.047(5) 0.037(6) 0.082(10) -0.014(4) 0.011(5) 0.001(5)
O148 0.0224(8) 0.0419(11) 0.0380(11) -0.0088(7) -0.0011(7) -0.0002(9)
C149 0.0295(12) 0.0456(17) 0.0235(13) -0.0108(11) 0.0001(10) -0.0071(12)
C150 0.0259(12) 0.0471(17) 0.0281(13) -0.0129(11) 0.0062(10) -0.0120(12)
C151 0.0338(14) 0.069(2) 0.056(2) -0.0166(14) 0.0005(13) -0.0314(17)
C152 0.059(2) 0.087(3) 0.088(3) -0.040(2) 0.018(2) -0.054(3)
C153 0.082(3) 0.052(2) 0.075(3) -0.031(2) 0.035(2) -0.020(2)
C154 0.075(2) 0.048(2) 0.0371(17) -0.0131(17) 0.0220(16) -0.0071(15)
C155 0.0486(16) 0.0467(19) 0.0263(14) -0.0124(13) 0.0074(12) -0.0095(13)
O156 0.0176(8) 0.0575(13) 0.0308(10) -0.0075(8) -0.0017(7) -0.0117(9)
C157 0.0217(12) 0.061(2) 0.0536(19) -0.0039(12) 0.0015(12) -0.0188(16)
C158 0.0547(18) 0.053(2) 0.0264(15) -0.0054(15) -0.0007(13) -0.0100(14)
C159 0.076(2) 0.063(2) 0.057(2) 0.0010(19) -0.0230(19) -0.0269(19)
C160 0.0434(17) 0.048(2) 0.075(3) -0.0137(15) -0.0019(16) 0.0166(18)
O161 0.0220(8) 0.0443(12) 0.0355(10) -0.0115(8) -0.0005(7) -0.0081(8)

loop_
_atom_type_symbol
_atom_type_scat_dispersion_real
_atom_type_scat_dispersion_imag
_atom_type_scat_source
C 0.0033 0.0016 'International Tables Vol C 4.2.6.8 and 6.1.1.4'
H 0.0000 0.0000 'International Tables Vol C 4.2.6.8 and 6.1.1.4'
N 0.0061 0.0033 'International Tables Vol C 4.2.6.8 and 6.1.1.4'
O 0.0106 0.0060 'International Tables Vol C 4.2.6.8 and 6.1.1.4'

loop_
_geom_angle_atom_site_label_1
_geom_angle_atom_site_label_2
_geom_angle_atom_site_label_3
_geom_angle
_geom_angle_publ_flag
C2 C1 N32 108.49(19) no
C2 C1 C33 111.0(2) no
N32 C1 C33 107.9(2) no
C2 C1 H11 109.2 no
N32 C1 H11 110.1 no
C33 C1 H11 110.1 no
C1 C2 N3 117.8(2) no
C1 C2 O40 120.3(2) no
N3 C2 O40 121.9(2) no
C2 N3 C4 120.5(2) no
C2 N3 H7 119.8 no
C4 N3 H7 119.7 no
N3 C4 C5 114.7(2) no
N3 C4 H41 109.0 no
C5 C4 H41 105.9 no
N3 C4 H42 109.5 no
C5 C4 H42 107.3 no
H41 C4 H42 110.3 no
C4 C5 O6 107.59(19) no
C4 C5 C9 117.8(2) no
O6 C5 C9 103.94(19) no
C4 C5 H51 109.9 no
O6 C5 H51 107.2 no
C9 C5 H51 109.8 no
C5 O6 C7 110.53(18) no
O6 C7 O8 107.7(2) no
O6 C7 C41 108.0(3) no
O8 C7 C41 109.2(3) no
O6 C7 C42 109.7(3) no
O8 C7 C42 108.4(3) no
C41 C7 C42 113.6(4) no
C7 O8 C9 110.21(19) no
C5 C9 O8 104.50(19) no
C5 C9 C10 116.2(2) no
O8 C9 C10 107.3(2) no
C5 C9 H91 110.6 no
O8 C9 H91 108.3 no
C10 C9 H91 109.6 no
C9 C10 O11 110.69(19) no
C9 C10 C14 115.4(2) no
O11 C10 C14 102.98(19) no
C9 C10 H101 109.3 no
O11 C10 H101 109.5 no
C14 C10 H101 108.8 no
C10 O11 C12 106.91(18) no
O11 C12 O13 103.94(19) no
O11 C12 C43 108.6(2) no
O13 C12 C43 108.4(2) no
O11 C12 C44 111.5(2) no
O13 C12 C44 111.1(2) no
C43 C12 C44 112.9(2) no
C12 O13 C14 108.87(18) no
C10 C14 O13 104.86(19) no
C10 C14 C15 110.9(2) no
O13 C14 C15 112.45(18) no
C10 C14 H141 109.5 no
O13 C14 H141 109.2 no
C15 C14 H141 109.8 no
C14 C15 N16 112.46(19) no
C14 C15 O45 122.9(2) no
N16 C15 O45 124.6(2) no
C15 N16 C17 123.05(19) no
C15 N16 H2 118.8 no
C17 N16 H2 118.1 no
N16 C17 C18 106.95(18) no
N16 C17 C46 109.4(2) no
C18 C17 C46 110.3(2) no
N16 C17 H171 109.3 no
C18 C17 H171 110.1 no
C46 C17 H171 110.7 no
C17 C18 N19 117.7(2) no
C17 C18 O53 119.2(2) no
N19 C18 O53 123.1(2) no
C18 N19 C20 120.9(2) no
C18 N19 H5 119.5 no
C20 N19 H5 119.2 no
N19 C20 C21 114.3(2) no
N19 C20 H201 107.9 no
C21 C20 H201 107.7 no
N19 C20 H202 109.2 no
C21 C20 H202 108.4 no
H201 C20 H202 109.3 no
C20 C21 O22 109.19(19) no
C20 C21 C25 118.4(2) no
O22 C21 C25 104.69(19) no
C20 C21 H211 110.2 no
O22 C21 H211 105.5 no
C25 C21 H211 108.0 no
C21 O22 C23 109.85(19) no
O22 C23 O24 105.9(2) no
O22 C23 C54 109.2(2) no
O24 C23 C54 112.3(3) no
O22 C23 C55 109.0(3) no
O24 C23 C55 108.2(3) no
C54 C23 C55 112.0(3) no
C23 O24 C25 108.9(2) no
C21 C25 O24 103.24(19) no
C21 C25 C26 117.2(2) no
O24 C25 C26 105.8(2) no
C21 C25 H251 111.1 no
O24 C25 H251 111.0 no
C26 C25 H251 108.3 no
C25 C26 O27 110.1(2) no
C25 C26 C30 116.0(2) no
O27 C26 C30 102.98(19) no
C25 C26 H261 108.3 no
O27 C26 H261 109.7 no
C30 C26 H261 109.5 no
C26 O27 C28 108.62(18) no
O27 C28 O29 108.5(2) no
O27 C28 C56 98.5(3) no
O29 C28 C56 92.6(3) no
O27 C28 C58 122.7(5) no
O29 C28 C58 118.7(4) no
C56 C28 C58 109.4(6) no
O27 C28 O29 108.5(2) no
O27 C28 C57 115.0(3) no
O29 C28 C57 119.5(4) no
O27 C28 C59 101.8(3) no
O29 C28 C59 99.0(3) no
C57 C28 C59 110.3(4) no
C28 O29 C30 109.76(19) no
C26 C30 O29 104.14(19) no
C26 C30 C31 112.3(2) no
O29 C30 C31 109.00(19) no
C26 C30 H301 111.2 no
O29 C30 H301 112.3 no
C31 C30 H301 107.9 no
C30 C31 N32 113.6(2) no
C30 C31 O60 122.3(2) no
N32 C31 O60 124.1(2) no
C1 N32 C31 124.94(19) no
C1 N32 H8 119.0 no
C31 N32 H8 116.0 no
C1 C33 C34 115.0(2) no
C1 C33 H331 107.3 no
C34 C33 H331 108.9 no
C1 C33 H332 106.9 no
C34 C33 H332 107.9 no
H331 C33 H332 110.8 no
C33 C34 C35 119.9(2) no
C33 C34 C39 121.6(2) no
C35 C34 C39 118.5(2) no
C34 C35 C36 121.0(3) no
C34 C35 H351 118.0 no
C36 C35 H351 121.0 no
C35 C36 C37 119.8(3) no
C35 C36 H361 120.1 no
C37 C36 H361 120.1 no
C36 C37 C38 119.7(3) no
C36 C37 H371 121.2 no
C38 C37 H371 119.1 no
C37 C38 C39 120.7(3) no
C37 C38 H381 118.9 no
C39 C38 H381 120.5 no
C34 C39 C38 120.3(3) no
C34 C39 H391 119.2 no
C38 C39 H391 120.5 no
C7 C41 H411 110.1 no
C7 C41 H412 107.7 no
H411 C41 H412 109.8 no
C7 C41 H413 108.6 no
H411 C41 H413 110.9 no
H412 C41 H413 109.5 no
C7 C42 H421 108.4 no
C7 C42 H422 106.3 no
H421 C42 H422 110.4 no
C7 C42 H423 109.0 no
H421 C42 H423 112.5 no
H422 C42 H423 110.0 no
C12 C43 H431 110.0 no
C12 C43 H432 108.5 no
H431 C43 H432 109.2 no
C12 C43 H433 108.8 no
H431 C43 H433 109.0 no
H432 C43 H433 111.4 no
C12 C44 H441 111.7 no
C12 C44 H442 109.3 no
H441 C44 H442 110.7 no
C12 C44 H443 108.5 no
H441 C44 H443 106.9 no
H442 C44 H443 109.7 no
C17 C46 C47 116.2(2) no
C17 C46 H461 108.3 no
C47 C46 H461 109.3 no
C17 C46 H462 107.5 no
C47 C46 H462 107.9 no
H461 C46 H462 107.4 no
C46 C47 C48 122.9(2) no
C46 C47 C52 119.2(2) no
C48 C47 C52 117.8(3) no
C47 C48 C49 121.2(3) no
C47 C48 H481 120.1 no
C49 C48 H481 118.7 no
C48 C49 C50 119.5(3) no
C48 C49 H491 119.6 no
C50 C49 H491 121.0 no
C49 C50 C51 120.3(3) no
C49 C50 H501 120.9 no
C51 C50 H501 118.8 no
C50 C51 C52 120.3(3) no
C50 C51 H511 120.2 no
C52 C51 H511 119.5 no
C47 C52 C51 120.8(3) no
C47 C52 H521 118.9 no
C51 C52 H521 120.3 no
C23 C54 H541 109.4 no
C23 C54 H542 110.4 no
H541 C54 H542 108.1 no
C23 C54 H543 107.9 no
H541 C54 H543 110.3 no
H542 C54 H543 110.9 no
C23 C55 H551 111.0 no
C23 C55 H552 108.8 no
H551 C55 H552 110.3 no
C23 C55 H553 109.2 no
H551 C55 H553 107.7 no
H552 C55 H553 109.9 no
C28 C56 H561 109.4 no
C28 C56 H562 109.4 no
H561 C56 H562 109.5 no
C28 C56 H563 109.5 no
H561 C56 H563 109.5 no
H562 C56 H563 109.5 no
C28 C57 H571 109.6 no
C28 C57 H572 109.5 no
H571 C57 H572 109.5 no
C28 C57 H573 109.4 no
H571 C57 H573 109.5 no
H572 C57 H573 109.5 no
C28 C58 H581 109.3 no
C28 C58 H582 109.6 no
H581 C58 H582 109.5 no
C28 C58 H583 109.5 no
H581 C58 H583 109.5 no
H582 C58 H583 109.5 no
C28 C59 H591 109.5 no
C28 C59 H592 109.5 no
H591 C59 H592 109.5 no
C28 C59 H593 109.5 no
H591 C59 H593 109.5 no
H592 C59 H593 109.5 no
N102 C101 C133 107.78(19) no
N102 C101 C134 112.2(2) no
C133 C101 C134 108.8(2) no
N102 C101 H1011 107.7 no
C133 C101 H1011 110.1 no
C134 C101 H1011 110.3 no
C101 N102 C103 122.88(19) no
C101 N102 H9 118.1 no
C103 N102 H9 119.0 no
N102 C103 C104 114.7(2) no
N102 C103 O141 123.6(2) no
C104 C103 O141 121.7(2) no
C103 C104 O105 110.39(19) no
C103 C104 C108 110.7(2) no
O105 C104 C108 104.5(2) no
C103 C104 H1041 111.3 no
O105 C104 H1041 109.1 no
C108 C104 H1041 110.6 no
C104 O105 C106 109.7(2) no
O105 C106 O107 104.8(2) no
O105 C106 C142 110.1(2) no
O107 C106 C142 111.6(2) no
O105 C106 C143 108.2(2) no
O107 C106 C143 108.3(2) no
C142 C106 C143 113.4(3) no
C106 O107 C108 107.07(18) no
C104 C108 O107 102.5(2) no
C104 C108 C109 116.6(2) no
O107 C108 C109 110.7(2) no
C104 C108 H1081 108.0 no
O107 C108 H1081 108.8 no
C109 C108 H1081 109.8 no
C108 C109 O110 101.2(4) no
C108 C109 C114 117.1(2) no
O110 C109 C114 100.3(5) no
C108 C109 H1091 112.3 no
O110 C109 H1091 112.3 no
C114 C109 H1091 112.3 no
C108 C109 O111 114.1(5) no
C108 C109 C114 117.1(2) no
O111 C109 C114 107.0(5) no
C108 C109 H1091 112.3 no
O111 C109 H1091 90.9 no
C114 C109 H1091 112.3 no
C109 O110 C112 108.2(7) no
C109 O111 C112 108.3(7) no
O110 C112 O113 107.2(5) no
O110 C112 C145 107.5(5) no
O113 C112 C145 114.2(4) no
O110 C112 C147 115.3(6) no
O113 C112 C147 100.0(6) no
C145 C112 C147 112.6(6) no
O111 C112 O113 106.3(5) no
O111 C112 C144 110.4(6) no
O113 C112 C144 104.5(5) no
O111 C112 C146 105.7(7) no
O113 C112 C146 115.1(6) no
C144 C112 C146 114.5(6) no
C112 O113 C114 110.92(19) no
C109 C114 O113 104.0(2) no
C109 C114 C115 117.8(2) no
O113 C114 C115 108.0(2) no
C109 C114 H1141 109.9 no
O113 C114 H1141 110.1 no
C115 C114 H1141 106.9 no
C114 C115 N116 115.9(2) no
C114 C115 H1151 106.3 no
N116 C115 H1151 106.8 no
C114 C115 H1152 107.9 no
N116 C115 H1152 109.6 no
H1151 C115 H1152 110.2 no
C115 N116 C117 120.0(2) no
C115 N116 H3 119.4 no
C117 N116 H3 120.6 no
N116 C117 C118 119.0(2) no
N116 C117 O148 121.8(3) no
C118 C117 O148 119.2(2) no
C117 C118 N119 108.31(19) no
C117 C118 C149 107.6(2) no
N119 C118 C149 111.0(2) no
C117 C118 H1181 109.5 no
N119 C118 H1181 107.8 no
C149 C118 H1181 112.6 no
C118 N119 C120 123.69(19) no
C118 N119 H1 118.0 no
C120 N119 H1 118.3 no
N119 C120 C121 112.85(18) no
N119 C120 O156 124.3(2) no
C121 C120 O156 122.8(2) no
C120 C121 O122 112.00(18) no
C120 C121 C125 111.5(2) no
O122 C121 C125 104.66(18) no
C120 C121 H1211 109.9 no
O122 C121 H1211 108.7 no
C125 C121 H1211 110.0 no
C121 O122 C123 109.31(18) no
O122 C123 O124 104.24(18) no
O122 C123 C157 110.0(2) no
O124 C123 C157 111.5(2) no
O122 C123 C158 108.7(2) no
O124 C123 C158 108.3(2) no
C157 C123 C158 113.7(2) no
C123 O124 C125 107.54(17) no
C121 C125 O124 102.89(19) no
C121 C125 C126 115.61(19) no
O124 C125 C126 109.67(18) no
C121 C125 H1251 108.5 no
O124 C125 H1251 109.8 no
C126 C125 H1251 110.1 no
C125 C126 O127 105.67(19) no
C125 C126 C130 116.2(2) no
O127 C126 C130 103.73(18) no
C125 C126 H1261 108.2 no
O127 C126 H1261 112.0 no
C130 C126 H1261 110.9 no
C126 O127 C128 108.58(19) no
O127 C128 O129 106.44(19) no
O127 C128 C159 108.1(2) no
O129 C128 C159 109.9(2) no
O127 C128 C160 110.7(2) no
O129 C128 C160 109.3(2) no
C159 C128 C160 112.2(3) no
C128 O129 C130 110.60(17) no
C126 C130 O129 103.85(19) no
C126 C130 C131 117.4(2) no
O129 C130 C131 108.84(18) no
C126 C130 H1301 107.8 no
O129 C130 H1301 109.7 no
C131 C130 H1301 108.9 no
C130 C131 N132 114.2(2) no
C130 C131 H1311 107.5 no
N132 C131 H1311 107.1 no
C130 C131 H1312 109.1 no
N132 C131 H1312 108.1 no
H1311 C131 H1312 110.8 no
C131 N132 C133 121.2(2) no
C131 N132 H4 118.0 no
C133 N132 H4 120.5 no
C101 C133 N132 118.1(2) no
C101 C133 O161 119.5(2) no
N132 C133 O161 122.4(2) no
C101 C134 C135 118.2(2) no
C101 C134 H1341 107.3 no
C135 C134 H1341 106.4 no
C101 C134 H1342 106.0 no
C135 C134 H1342 107.4 no
H1341 C134 H1342 111.7 no
C134 C135 C136 118.1(2) no
C134 C135 C140 123.8(2) no
C136 C135 C140 118.1(2) no
C135 C136 C137 121.6(3) no
C135 C136 H1361 120.6 no
C137 C136 H1361 117.8 no
C136 C137 C138 119.7(3) no
C136 C137 H1371 119.6 no
C138 C137 H1371 120.7 no
C137 C138 C139 119.8(3) no
C137 C138 H1381 120.1 no
C139 C138 H1381 120.1 no
C138 C139 C140 120.3(3) no
C138 C139 H1391 119.3 no
C140 C139 H1391 120.4 no
C139 C140 C135 120.5(2) no
C139 C140 H1401 118.7 no
C135 C140 H1401 120.8 no
C106 C142 H1421 108.3 no
C106 C142 H1422 108.6 no
H1421 C142 H1422 110.7 no
C106 C142 H1423 112.0 no
H1421 C142 H1423 107.7 no
H1422 C142 H1423 109.5 no
C106 C143 H1431 109.1 no
C106 C143 H1432 109.6 no
H1431 C143 H1432 110.0 no
C106 C143 H1433 109.5 no
H1431 C143 H1433 109.2 no
H1432 C143 H1433 109.3 no
C112 C144 H1441 109.6 no
C112 C144 H1442 109.4 no
H1441 C144 H1442 109.5 no
C112 C144 H1443 109.4 no
H1441 C144 H1443 109.5 no
H1442 C144 H1443 109.5 no
C112 C145 H1451 109.6 no
C112 C145 H1452 109.3 no
H1451 C145 H1452 109.5 no
C112 C145 H1453 109.5 no
H1451 C145 H1453 109.5 no
H1452 C145 H1453 109.5 no
C112 C146 H1461 109.2 no
C112 C146 H1462 109.6 no
H1461 C146 H1462 109.5 no
C112 C146 H1463 109.6 no
H1461 C146 H1463 109.5 no
H1462 C146 H1463 109.5 no
C112 C147 H1471 109.2 no
C112 C147 H1472 109.6 no
H1471 C147 H1472 109.5 no
C112 C147 H1473 109.6 no
H1471 C147 H1473 109.5 no
H1472 C147 H1473 109.5 no
C118 C149 C150 116.7(2) no
C118 C149 H1491 106.4 no
C150 C149 H1491 109.3 no
C118 C149 H1492 107.0 no
C150 C149 H1492 109.1 no
H1491 C149 H1492 108.0 no
C149 C150 C151 120.4(3) no
C149 C150 C155 121.5(2) no
C151 C150 C155 117.9(3) no
C150 C151 C152 120.3(4) no
C150 C151 H1511 120.0 no
C152 C151 H1511 119.6 no
C151 C152 C153 120.6(4) no
C151 C152 H1521 118.7 no
C153 C152 H1521 120.8 no
C152 C153 C154 119.9(4) no
C152 C153 H1531 119.1 no
C154 C153 H1531 120.9 no
C153 C154 C155 119.6(4) no
C153 C154 H1541 120.1 no
C155 C154 H1541 120.3 no
C150 C155 C154 121.7(3) no
C150 C155 H1551 119.8 no
C154 C155 H1551 118.5 no
C123 C157 H1571 109.0 no
C123 C157 H1572 108.4 no
H1571 C157 H1572 109.7 no
C123 C157 H1573 108.4 no
H1571 C157 H1573 111.3 no
H1572 C157 H1573 109.9 no
C123 C158 H1581 111.0 no
C123 C158 H1582 111.2 no
H1581 C158 H1582 107.4 no
C123 C158 H1583 111.2 no
H1581 C158 H1583 106.9 no
H1582 C158 H1583 108.9 no
C128 C159 H1591 105.9 no
C128 C159 H1592 108.1 no
H1591 C159 H1592 111.5 no
C128 C159 H1593 109.8 no
H1591 C159 H1593 111.4 no
H1592 C159 H1593 109.9 no
C128 C160 H1601 109.7 no
C128 C160 H1602 110.9 no
H1601 C160 H1602 107.4 no
C128 C160 H1603 112.1 no
H1601 C160 H1603 108.6 no
H1602 C160 H1603 108.0 no

loop_
_geom_bond_atom_site_label_1
_geom_bond_atom_site_label_2
_geom_bond_distance
_geom_bond_publ_flag
C1 C2 1.522(4) no
C1 N32 1.467(3) no
C1 C33 1.533(4) no
C1 H11 0.978 no
C2 N3 1.341(3) no
C2 O40 1.235(3) no
N3 C4 1.455(4) no
N3 H7 0.854 no
C4 C5 1.520(4) no
C4 H41 0.978 no
C4 H42 0.970 no
C5 O6 1.423(3) no
C5 C9 1.542(3) no
C5 H51 0.972 no
O6 C7 1.413(3) no
C7 O8 1.412(3) no
C7 C41 1.502(5) no
C7 C42 1.481(5) no
O8 C9 1.430(3) no
C9 C10 1.520(3) no
C9 H91 0.985 no
C10 O11 1.421(3) no
C10 C14 1.561(3) no
C10 H101 0.982 no
O11 C12 1.428(3) no
C12 O13 1.443(3) no
C12 C43 1.507(4) no
C12 C44 1.507(4) no
O13 C14 1.407(3) no
C14 C15 1.548(3) no
C14 H141 0.984 no
C15 N16 1.343(3) no
C15 O45 1.218(3) no
N16 C17 1.470(3) no
N16 H2 0.876 no
C17 C18 1.533(4) no
C17 C46 1.532(4) no
C17 H171 0.973 no
C18 N19 1.326(3) no
C18 O53 1.237(3) no
N19 C20 1.463(3) no
N19 H5 0.850 no
C20 C21 1.525(4) no
C20 H201 0.978 no
C20 H202 0.981 no
C21 O22 1.428(3) no
C21 C25 1.532(4) no
C21 H211 0.993 no
O22 C23 1.433(4) no
C23 O24 1.398(3) no
C23 C54 1.516(4) no
C23 C55 1.516(4) no
O24 C25 1.436(3) no
C25 C26 1.516(3) no
C25 H251 0.978 no
C26 O27 1.429(3) no
C26 C30 1.544(3) no
C26 H261 0.984 no
O27 C28 1.407(3) no
C28 O29 1.400(3) no
C28 C56 1.682(8) no
C28 C58 1.393(7) no
C28 O29 1.400(3) no
C28 C57 1.440(6) no
C28 C59 1.628(7) no
O29 C30 1.419(3) no
C30 C31 1.534(4) no
C30 H301 0.987 no
C31 N32 1.337(3) no
C31 O60 1.222(3) no
N32 H8 0.850 no
C33 C34 1.513(4) no
C33 H331 0.987 no
C33 H332 0.991 no
C34 C35 1.391(4) no
C34 C39 1.391(4) no
C35 C36 1.393(4) no
C35 H351 0.939 no
C36 C37 1.381(5) no
C36 H361 0.958 no
C37 C38 1.378(5) no
C37 H371 0.926 no
C38 C39 1.391(4) no
C38 H381 0.945 no
C39 H391 0.943 no
C41 H411 0.974 no
C41 H412 0.953 no
C41 H413 0.963 no
C42 H421 0.971 no
C42 H422 0.955 no
C42 H423 0.977 no
C43 H431 0.967 no
C43 H432 0.964 no
C43 H433 0.974 no
C44 H441 0.947 no
C44 H442 0.951 no
C44 H443 0.968 no
C46 C47 1.509(4) no
C46 H461 0.972 no
C46 H462 0.979 no
C47 C48 1.392(4) no
C47 C52 1.395(4) no
C48 C49 1.392(4) no
C48 H481 0.936 no
C49 C50 1.384(5) no
C49 H491 0.933 no
C50 C51 1.365(5) no
C50 H501 0.941 no
C51 C52 1.390(5) no
C51 H511 0.938 no
C52 H521 0.946 no
C54 H541 0.969 no
C54 H542 0.971 no
C54 H543 0.974 no
C55 H551 0.976 no
C55 H552 0.988 no
C55 H553 0.980 no
C56 H561 1.000 no
C56 H562 1.000 no
C56 H563 1.000 no
C57 H571 1.000 no
C57 H572 1.000 no
C57 H573 1.000 no
C58 H581 1.000 no
C58 H582 1.000 no
C58 H583 1.000 no
C59 H591 1.000 no
C59 H592 1.000 no
C59 H593 1.000 no
C101 N102 1.464(3) no
C101 C133 1.522(4) no
C101 C134 1.521(4) no
C101 H1011 0.966 no
N102 C103 1.347(3) no
N102 H9 0.853 no
C103 C104 1.538(4) no
C103 O141 1.225(3) no
C104 O105 1.416(3) no
C104 C108 1.557(3) no
C104 H1041 0.991 no
O105 C106 1.432(3) no
C106 O107 1.425(3) no
C106 C142 1.514(4) no
C106 C143 1.508(4) no
O107 C108 1.426(3) no
C108 C109 1.514(4) no
C108 H1081 0.963 no
C109 O110 1.484(11) no
C109 C114 1.543(3) no
C109 H1091 1.000 no
C109 O111 1.407(12) no
C109 C114 1.543(3) no
C109 H1091 1.000 no
O110 C112 1.391(12) no
O111 C112 1.467(11) no
C112 O113 1.406(4) no
C112 C145 1.559(9) no
C112 C147 1.481(13) no
C112 O113 1.406(4) no
C112 C144 1.466(11) no
C112 C146 1.534(15) no
O113 C114 1.415(3) no
C114 C115 1.520(4) no
C114 H1141 0.988 no
C115 N116 1.459(4) no
C115 H1151 0.967 no
C115 H1152 0.973 no
N116 C117 1.326(3) no
N116 H3 0.858 no
C117 C118 1.537(4) no
C117 O148 1.236(3) no
C118 N119 1.461(3) no
C118 C149 1.539(4) no
C118 H1181 0.988 no
N119 C120 1.338(3) no
N119 H1 0.889 no
C120 C121 1.536(3) no
C120 O156 1.220(3) no
C121 O122 1.416(3) no
C121 C125 1.546(3) no
C121 H1211 0.989 no
O122 C123 1.449(3) no
C123 O124 1.417(3) no
C123 C157 1.504(4) no
C123 C158 1.505(4) no
O124 C125 1.423(3) no
C125 C126 1.520(3) no
C125 H1251 0.973 no
C126 O127 1.433(3) no
C126 C130 1.544(3) no
C126 H1261 0.981 no
O127 C128 1.408(3) no
C128 O129 1.425(3) no
C128 C159 1.512(4) no
C128 C160 1.511(4) no
O129 C130 1.428(3) no
C130 C131 1.520(3) no
C130 H1301 1.002 no
C131 N132 1.457(3) no
C131 H1311 0.978 no
C131 H1312 0.959 no
N132 C133 1.330(3) no
N132 H4 0.848 no
C133 O161 1.247(3) no
C134 C135 1.512(4) no
C134 H1341 0.944 no
C134 H1342 0.971 no
C135 C136 1.387(4) no
C135 C140 1.388(4) no
C136 C137 1.379(5) no
C136 H1361 0.943 no
C137 C138 1.383(5) no
C137 H1371 0.938 no
C138 C139 1.371(5) no
C138 H1381 0.940 no
C139 C140 1.395(4) no
C139 H1391 0.962 no
C140 H1401 0.955 no
C142 H1421 0.976 no
C142 H1422 0.971 no
C142 H1423 0.971 no
C143 H1431 0.968 no
C143 H1432 0.942 no
C143 H1433 0.944 no
C144 H1441 1.000 no
C144 H1442 1.000 no
C144 H1443 1.000 no
C145 H1451 1.000 no
C145 H1452 1.000 no
C145 H1453 1.000 no
C146 H1461 1.000 no
C146 H1462 1.000 no
C146 H1463 1.000 no
C147 H1471 1.000 no
C147 H1472 1.000 no
C147 H1473 1.000 no
C149 C150 1.499(4) no
C149 H1491 0.978 no
C149 H1492 0.991 no
C150 C151 1.392(4) no
C150 C155 1.395(4) no
C151 C152 1.390(6) no
C151 H1511 0.939 no
C152 C153 1.370(7) no
C152 H1521 0.924 no
C153 C154 1.385(6) no
C153 H1531 0.929 no
C154 C155 1.373(5) no
C154 H1541 0.971 no
C155 H1551 0.949 no
C157 H1571 0.964 no
C157 H1572 0.960 no
C157 H1573 0.963 no
C158 H1581 0.957 no
C158 H1582 0.964 no
C158 H1583 0.980 no
C159 H1591 0.988 no
C159 H1592 0.959 no
C159 H1593 0.976 no
C160 H1601 0.953 no
C160 H1602 0.963 no
C160 H1603 0.989 no

loop_
_geom_hbond_atom_site_label_D
_geom_hbond_atom_site_label_H
_geom_hbond_atom_site_label_A
_geom_hbond_site_symmetry_A
_geom_hbond_distance_DH
_geom_hbond_distance_HA
_geom_hbond_distance_DA
_geom_hbond_angle_DHA
_geom_hbond_publ_flag
N119 H1 O161 . 0.89 1.89 2.776(2) 174 yes
N16 H2 O40 . 0.88 1.95 2.813(2) 170 yes
N116 H3 O141 1_455 0.86 2.08 2.883(2) 155 yes
N132 H4 O156 1_655 0.85 2.09 2.916(2) 163 yes
N19 H5 O60 1_655 0.85 2.15 2.966(2) 160 yes
N3 H7 O45 1_455 0.85 2.08 2.897(2) 159 yes
N32 H8 O53 . 0.85 1.92 2.753(2) 167 yes
N102 H9 O148 . 0.85 1.96 2.798(2) 167 yes
